data_7210734
loop_
_publ_author_name
'Yu, Kai'
'Yu, Yang'
'Jiang, Bo-Dong'
'Zhou, Bai-Bin'

_publ_section_title
;
 Assembly of organic--inorganic hybrid supramolecular materials based on
 {P2W18O62}6&#x2212; anion and Cu(ii)/Mn(ii) complex
;
_journal_issue 25
_journal_name_full CrystEngComm
_journal_page_first 5156
_journal_paper_doi 10.1039/c3ce40088c
_journal_volume 15
_journal_year 2013
_chemical_formula_moiety '2(C20 H16 Cu N4 O31 P W9), C3 H6 N2, C3 H4 N2, H2 O'
_chemical_formula_sum 'C46 H44 Cu2 N12 O63 P2 W18'
_chemical_formula_weight 5271.09
_chemical_name_systematic
;
?
;
_space_group_IT_number 11
_symmetry_cell_setting monoclinic
_symmetry_space_group_name_Hall '-P 2yb'
_symmetry_space_group_name_H-M 'P 1 21/m 1'
_atom_sites_solution_hydrogens geom
_atom_sites_solution_primary direct
_atom_sites_solution_secondary difmap
_audit_creation_method SHELXL-97
_cell_angle_alpha 90.00
_cell_angle_beta 108.5190(10)
_cell_angle_gamma 90.00
_cell_formula_units_Z 2
_cell_length_a 13.9922(8)
_cell_length_b 22.7043(12)
_cell_length_c 14.7236(8)
_cell_measurement_reflns_used 6053
_cell_measurement_temperature 293(2)
_cell_measurement_theta_max 28.27
_cell_measurement_theta_min 2.83
_cell_volume 4435.2(4)
_computing_cell_refinement 'Bruker SMART'
_computing_data_collection 'Bruker SMART'
_computing_data_reduction 'Bruker SAINT'
_computing_molecular_graphics 'Bruker SHELXTL'
_computing_publication_material 'Bruker SHELXTL'
_computing_structure_refinement 'SHELXL-97 (Sheldrick, 1997)'
_computing_structure_solution 'SHELXS-97 (Sheldrick, 1990)'
_diffrn_ambient_temperature 293(2)
_diffrn_measured_fraction_theta_full 0.972
_diffrn_measured_fraction_theta_max 0.972
_diffrn_measurement_device_type 'CCD area detector'
_diffrn_measurement_method 'phi and omega scans'
_diffrn_radiation_monochromator graphite
_diffrn_radiation_source 'fine-focus sealed tube'
_diffrn_radiation_type MoK\a
_diffrn_radiation_wavelength 0.71073
_diffrn_reflns_av_R_equivalents 0.0308
_diffrn_reflns_av_sigmaI/netI 0.0326
_diffrn_reflns_limit_h_max 18
_diffrn_reflns_limit_h_min -18
_diffrn_reflns_limit_k_max 30
_diffrn_reflns_limit_k_min -29
_diffrn_reflns_limit_l_max 19
_diffrn_reflns_limit_l_min -19
_diffrn_reflns_number 34814
_diffrn_reflns_theta_full 28.28
_diffrn_reflns_theta_max 28.28
_diffrn_reflns_theta_min 2.36
_exptl_absorpt_coefficient_mu 23.846
_exptl_absorpt_correction_T_max 0.025
_exptl_absorpt_correction_T_min 0.009
_exptl_absorpt_correction_type numerical
_exptl_crystal_colour blue
_exptl_crystal_density_diffrn 3.947
_exptl_crystal_density_method 'not measured'
_exptl_crystal_description block
_exptl_crystal_F_000 4656.0
_exptl_crystal_size_max 0.22
_exptl_crystal_size_mid 0.18
_exptl_crystal_size_min 0.16
_refine_diff_density_max 1.891
_refine_diff_density_min -1.144
_refine_diff_density_rms 0.232
_refine_ls_extinction_method none
_refine_ls_goodness_of_fit_ref 1.030
_refine_ls_hydrogen_treatment constr
_refine_ls_matrix_type full
_refine_ls_number_parameters 691
_refine_ls_number_reflns 10977
_refine_ls_number_restraints 42
_refine_ls_restrained_S_all 1.032
_refine_ls_R_factor_all 0.0375
_refine_ls_R_factor_gt 0.0266
_refine_ls_shift/su_max 0.001
_refine_ls_shift/su_mean 0.000
_refine_ls_structure_factor_coef Fsqd
_refine_ls_weighting_details 'calc w=1/[\s^2^(Fo^2^)+(0.0245P)^2^+14.6978P] where P=(Fo^2^+2Fc^2^)/3'
_refine_ls_weighting_scheme calc
_refine_ls_wR_factor_gt 0.0564
_refine_ls_wR_factor_ref 0.0599
_reflns_number_gt 9103
_reflns_number_total 11287
_reflns_threshold_expression >2sigma(I)
_cod_data_source_file c3ce40088c.txt
_cod_data_source_block yuy9025_0m
_cod_depositor_comments
;
The following automatic conversions were performed:

'_symmetry_cell_setting' value 'Monoclinic' changed to 'monoclinic'
according to /home/saulius/struct/CIF-dictionaries/cif_core.dic
dictionary named 'cif_core.dic' version 2.4.2 from 2011-04-26.

Automatic conversion script
Id: cif_fix_values 1891 2012-01-12 08:04:46Z andrius 
;
_cod_original_sg_symbol_H-M P2(1)/m
_cod_original_formula_sum 'C46 H44 Cu2 N12 O63 P2 W18 '
_cod_database_code 7210734

loop_
_symmetry_equiv_pos_as_xyz
'x, y, z'
'-x, y+1/2, -z'
'-x, -y, -z'
'x, -y-1/2, z'

loop_
_atom_site_label
_atom_site_type_symbol
_atom_site_fract_x
_atom_site_fract_y
_atom_site_fract_z
_atom_site_U_iso_or_equiv
_atom_site_adp_type
_atom_site_occupancy
_atom_site_symmetry_multiplicity
_atom_site_calc_flag
_atom_site_refinement_flags
W5 W 0.06119(2) 0.324437(11) 0.289698(19) 0.01663(6) Uani 1 1 d .
W6 W 0.09901(2) 0.324454(11) 0.048975(18) 0.01579(6) Uani 1 1 d .
W9 W 0.50637(3) 0.2500 0.01163(3) 0.01680(8) Uani 1 2 d S
W3 W 0.51531(2) 0.331112(12) 0.481564(19) 0.01891(6) Uani 1 1 d .
W7 W 0.33690(2) 0.405908(11) 0.149058(19) 0.01816(6) Uani 1 1 d .
W8 W 0.55370(2) 0.331708(12) 0.239613(19) 0.01915(6) Uani 1 1 d .
W4 W 0.29860(2) 0.405487(11) 0.389848(19) 0.01845(6) Uani 1 1 d .
W10 W 0.28770(2) 0.324239(11) -0.079156(18) 0.01538(6) Uani 1 1 d .
W1 W 0.40752(3) 0.2500 0.64473(3) 0.01718(8) Uani 1 2 d S
W2 W 0.19011(2) 0.324800(11) 0.552985(18) 0.01654(6) Uani 1 1 d .
P2 P 0.33015(17) 0.2500 0.13889(15) 0.0109(4) Uani 1 2 d S
P1 P 0.29110(17) 0.2500 0.39425(15) 0.0111(4) Uani 1 2 d S
Cu1 Cu 0.22563(7) 0.44922(4) -0.24411(6) 0.02449(19) Uani 1 1 d .
N8 N 0.3512(5) 0.4468(3) -0.2790(4) 0.0263(14) Uani 1 1 d .
O27 O 0.0938(3) 0.3200(2) 0.4278(3) 0.0194(10) Uani 1 1 d .
O19 O 0.0627(3) 0.3158(2) 0.1612(3) 0.0194(10) Uani 1 1 d .
O26 O -0.0067(5) 0.2500 0.2785(4) 0.0184(14) Uani 1 2 d S
O37 O 0.2540(5) 0.2500 -0.1441(4) 0.0156(13) Uani 1 2 d S
O4 O 0.5393(4) 0.3066(2) 0.1112(3) 0.0216(10) Uani 1 1 d .
O2 O 0.4251(3) 0.30882(19) -0.0713(3) 0.0169(9) Uani 1 1 d .
O30 O 0.2745(4) 0.2500 0.4953(4) 0.0138(12) Uani 1 2 d S
O29 O 0.4648(3) 0.3069(2) 0.5825(3) 0.0187(10) Uani 1 1 d .
O18 O 0.5336(3) 0.3433(2) 0.3604(3) 0.0210(10) Uani 1 1 d .
O28 O 0.2607(3) 0.37738(19) 0.4971(3) 0.0205(10) Uani 1 1 d .
O16 O 0.3365(4) 0.4092(2) 0.2773(3) 0.0204(10) Uani 1 1 d .
O7 O 0.1684(3) 0.31880(18) -0.0456(3) 0.0157(9) Uani 1 1 d .
O6 O 0.3348(3) 0.37602(19) 0.0243(3) 0.0191(10) Uani 1 1 d .
O5 O 0.3450(5) 0.2500 0.0363(4) 0.0136(12) Uani 1 2 d S
O33 O 0.1394(5) 0.2500 0.5809(4) 0.0165(13) Uani 1 2 d S
O12 O 0.5756(5) 0.2500 0.2729(4) 0.0198(14) Uani 1 2 d S
O13 O 0.3812(3) 0.30548(18) 0.1904(3) 0.0151(9) Uani 1 1 d .
O24 O 0.1707(4) 0.37722(19) 0.3133(3) 0.0200(10) Uani 1 1 d .
O31 O 0.1863(5) 0.2500 0.3189(4) 0.0149(13) Uani 1 2 d S
O36 O 0.3503(3) 0.30566(18) 0.3881(3) 0.0151(9) Uani 1 1 d .
O15 O 0.2019(3) 0.37735(19) 0.1138(3) 0.0195(10) Uani 1 1 d .
O14 O 0.2156(4) 0.2500 0.1206(4) 0.0151(13) Uani 1 2 d S
O1 O 0.2539(3) 0.37177(19) -0.1752(3) 0.0201(10) Uani 1 1 d .
O34 O 0.3115(3) 0.3083(2) 0.6536(3) 0.0183(10) Uani 1 1 d .
O23 O 0.2758(4) 0.4781(2) 0.3989(4) 0.0283(12) Uani 1 1 d .
O32 O 0.1314(4) 0.3713(2) 0.6099(3) 0.0235(11) Uani 1 1 d .
O25 O -0.0398(4) 0.3702(2) 0.2680(3) 0.0276(11) Uani 1 1 d .
O22 O 0.4372(4) 0.40175(19) 0.4648(3) 0.0202(10) Uani 1 1 d .
O10 O 0.4801(4) 0.40223(19) 0.1909(3) 0.0202(10) Uani 1 1 d .
O3 O 0.6109(5) 0.2500 -0.0247(5) 0.0255(16) Uani 1 2 d S
O8 O 0.0048(4) 0.3700(2) -0.0148(3) 0.0262(11) Uani 1 1 d .
O9 O 0.3179(4) 0.4780(2) 0.1199(4) 0.0294(12) Uani 1 1 d .
O21 O 0.5439(5) 0.2500 0.4709(5) 0.0247(15) Uani 1 2 d S
O11 O 0.6740(4) 0.3567(2) 0.2680(3) 0.0289(12) Uani 1 1 d .
O35 O 0.4902(5) 0.2500 0.7575(5) 0.0257(16) Uani 1 2 d S
O20 O 0.6295(4) 0.3560(2) 0.5539(3) 0.0290(12) Uani 1 1 d .
N6 N 0.1004(5) 0.4590(3) -0.2096(4) 0.0286(14) Uani 1 1 d .
N5 N 0.2779(5) 0.5090(3) -0.1229(5) 0.0345(16) Uani 1 1 d .
N7 N 0.1858(5) 0.5068(3) -0.3526(5) 0.0307(15) Uani 1 1 d .
C16 C 0.3557(6) 0.4872(3) -0.3448(5) 0.0257(16) Uani 1 1 d .
C15 C 0.2611(7) 0.5201(3) -0.3877(5) 0.0306(18) Uani 1 1 d .
C10 C 0.4434(7) 0.4946(4) -0.3683(6) 0.039(2) Uani 1 1 d .
H10 H 0.4459 0.5228 -0.4134 0.047 Uiso 1 1 calc R
N4 N 0.7570(8) 0.2500 0.4290(9) 0.057(3) Uani 1 2 d S
C22 C 0.1007(7) 0.5019(4) -0.1453(6) 0.0368(19) Uani 1 1 d .
C7 C 0.4325(6) 0.4134(4) -0.2374(6) 0.0324(18) Uani 1 1 d .
H7 H 0.4294 0.3855 -0.1922 0.039 Uiso 1 1 calc R
C8 C 0.5203(6) 0.4192(4) -0.2596(6) 0.0353(19) Uani 1 1 d .
H8 H 0.5751 0.3951 -0.2300 0.042 Uiso 1 1 calc R
C21 C 0.2006(7) 0.5321(3) -0.1007(6) 0.039(2) Uani 1 1 d .
C11 C 0.2495(8) 0.5630(4) -0.4581(6) 0.042(2) Uani 1 1 d .
H11 H 0.3031 0.5732 -0.4795 0.051 Uiso 1 1 calc R
C14 C 0.0971(7) 0.5347(4) -0.3877(6) 0.042(2) Uani 1 1 d .
H14 H 0.0457 0.5262 -0.3623 0.050 Uiso 1 1 calc R
C9 C 0.5271(7) 0.4602(4) -0.3249(7) 0.047(2) Uani 1 1 d .
H9 H 0.5864 0.4649 -0.3399 0.056 Uiso 1 1 calc R
C17 C 0.3689(8) 0.5333(4) -0.0854(6) 0.045(2) Uani 1 1 d .
H17 H 0.4230 0.5172 -0.1005 0.055 Uiso 1 1 calc R
O17 O 0.0376(5) 0.2500 0.0028(4) 0.0180(13) Uani 1 2 d S
N3 N 0.9174(8) 0.2500 0.4593(8) 0.058(3) Uani 1 2 d S
H3A H 0.9751 0.2500 0.4502 0.069 Uiso 1 2 calc SR
C12 C 0.1577(9) 0.5901(4) -0.4951(6) 0.052(3) Uani 1 1 d .
H12 H 0.1480 0.6179 -0.5435 0.062 Uiso 1 1 calc R
C13 C 0.0799(8) 0.5759(4) -0.4606(7) 0.052(3) Uani 1 1 d .
H13 H 0.0170 0.5936 -0.4857 0.063 Uiso 1 1 calc R
C5 C 0.8011(12) 0.2500 0.5267(11) 0.059(4) Uani 1 2 d S
H5 H 0.7681 0.2500 0.5725 0.071 Uiso 1 2 calc SR
C18 C 0.3855(9) 0.5812(4) -0.0255(7) 0.057(3) Uani 1 1 d .
H18 H 0.4497 0.5973 -0.0007 0.068 Uiso 1 1 calc R
C26 C 0.0149(7) 0.4300(4) -0.2507(7) 0.046(2) Uani 1 1 d .
H26 H 0.0151 0.4000 -0.2936 0.056 Uiso 1 1 calc R
C20 C 0.2122(9) 0.5807(4) -0.0402(8) 0.058(3) Uani 1 1 d .
H20 H 0.1576 0.5964 -0.0253 0.069 Uiso 1 1 calc R
C23 C 0.0145(8) 0.5152(4) -0.1234(8) 0.057(3) Uani 1 1 d .
H23 H 0.0165 0.5437 -0.0775 0.069 Uiso 1 1 calc R
C24 C -0.0757(9) 0.4862(5) -0.1696(8) 0.064(3) Uani 1 1 d .
H24 H -0.1351 0.4964 -0.1578 0.077 Uiso 1 1 calc R
C19 C 0.3067(10) 0.6045(4) -0.0033(8) 0.066(3) Uani 1 1 d .
H19 H 0.3168 0.6369 0.0372 0.080 Uiso 1 1 calc R
C4 C 0.9006(11) 0.2500 0.5433(10) 0.055(4) Uani 1 2 d S
H4 H 0.9497 0.2500 0.6032 0.066 Uiso 1 2 calc SR
C6 C 0.8280(13) 0.2500 0.3924(11) 0.066(4) Uani 1 2 d SU
H6 H 0.8184 0.2500 0.3270 0.079 Uiso 1 2 calc SR
C25 C -0.0741(8) 0.4425(5) -0.2329(8) 0.059(3) Uani 1 1 d .
H25 H -0.1324 0.4213 -0.2635 0.071 Uiso 1 1 calc R
N2 N 0.6953(12) 0.2500 0.8251(11) 0.084(4) Uani 1 2 d SU
N1 N 0.8546(15) 0.2500 0.8643(15) 0.123(7) Uani 1 2 d SU
H1A H 0.9154 0.2337 0.8926 0.148 Uiso 0.50 1 d PR
C3 C 0.7785(16) 0.2500 0.8970(15) 0.089(6) Uani 1 2 d SU
H3 H 0.7828 0.2500 0.9614 0.107 Uiso 1 2 calc SR
C2 C 0.711(2) 0.2827(14) 0.745(2) 0.113(11) Uani 0.50 1 d PU
H2 H 0.6630 0.3086 0.7002 0.136 Uiso 1 1 calc R
C1 C 0.822(2) 0.2839(12) 0.770(2) 0.098(9) Uani 0.50 1 d PU
H1 H 0.8628 0.3103 0.7447 0.117 Uiso 1 1 calc R
O1W O 0.0417(12) 0.2500 0.7548(11) 0.136(6) Uani 1 2 d SU
H1WA H 0.0611 0.2722 0.8038 0.163 Uiso 0.50 1 d PR
H1WB H 0.0127 0.2175 0.7578 0.163 Uiso 0.50 1 d PR

loop_
_atom_site_aniso_label
_atom_site_aniso_U_11
_atom_site_aniso_U_22
_atom_site_aniso_U_33
_atom_site_aniso_U_23
_atom_site_aniso_U_13
_atom_site_aniso_U_12
W5 0.01893(14) 0.01858(13) 0.01201(13) 0.00057(10) 0.00440(11) 0.00342(10)
W6 0.01956(14) 0.01578(13) 0.01149(12) 0.00164(10) 0.00418(10) 0.00326(10)
W9 0.01895(19) 0.02221(19) 0.01062(17) 0.000 0.00663(15) 0.000
W3 0.02068(14) 0.02281(15) 0.01299(13) -0.00284(10) 0.00500(11) -0.00612(10)
W7 0.02889(15) 0.01198(13) 0.01405(13) -0.00070(10) 0.00743(11) -0.00312(10)
W8 0.02093(14) 0.02278(15) 0.01388(13) -0.00284(10) 0.00573(11) -0.00660(10)
W4 0.02813(15) 0.01303(13) 0.01497(13) -0.00280(10) 0.00794(11) -0.00246(10)
W10 0.02448(14) 0.01326(12) 0.00953(12) 0.00248(9) 0.00700(11) 0.00131(10)
W1 0.01809(19) 0.0251(2) 0.00765(17) 0.000 0.00316(15) 0.000
W2 0.02256(14) 0.01833(13) 0.00985(12) -0.00157(10) 0.00671(11) 0.00267(10)
P2 0.0146(11) 0.0119(11) 0.0064(10) 0.000 0.0037(9) 0.000
P1 0.0136(11) 0.0128(11) 0.0059(10) 0.000 0.0020(9) 0.000
Cu1 0.0312(5) 0.0220(4) 0.0241(5) 0.0076(4) 0.0142(4) 0.0049(4)
N8 0.034(4) 0.021(3) 0.027(3) -0.001(3) 0.014(3) -0.003(3)
O27 0.022(3) 0.024(2) 0.012(2) -0.0002(18) 0.006(2) 0.0013(19)
O19 0.022(3) 0.023(2) 0.012(2) 0.0009(18) 0.005(2) -0.0014(19)
O26 0.019(3) 0.021(3) 0.017(3) 0.000 0.008(3) 0.000
O37 0.024(3) 0.015(3) 0.008(3) 0.000 0.005(3) 0.000
O4 0.025(3) 0.027(3) 0.013(2) 0.0000(19) 0.005(2) -0.007(2)
O2 0.023(2) 0.017(2) 0.012(2) 0.0011(17) 0.0074(19) 0.0008(18)
O30 0.015(3) 0.019(3) 0.008(3) 0.000 0.005(3) 0.000
O29 0.021(2) 0.024(2) 0.012(2) -0.0060(18) 0.0051(19) -0.0035(19)
O18 0.026(3) 0.024(2) 0.015(2) -0.0021(19) 0.010(2) -0.005(2)
O28 0.026(3) 0.021(2) 0.015(2) -0.0042(19) 0.007(2) -0.0024(19)
O16 0.030(3) 0.020(2) 0.011(2) -0.0036(18) 0.007(2) -0.0012(19)
O7 0.022(2) 0.014(2) 0.011(2) 0.0002(17) 0.0047(19) 0.0007(17)
O6 0.026(3) 0.018(2) 0.013(2) -0.0009(18) 0.005(2) -0.0017(19)
O5 0.021(3) 0.014(3) 0.007(3) 0.000 0.007(3) 0.000
O33 0.017(3) 0.022(3) 0.014(3) 0.000 0.008(3) 0.000
O12 0.018(3) 0.025(4) 0.013(3) 0.000 0.001(3) 0.000
O13 0.019(2) 0.014(2) 0.015(2) -0.0007(17) 0.0080(19) -0.0028(17)
O24 0.031(3) 0.015(2) 0.012(2) 0.0028(18) 0.005(2) 0.0004(19)
O31 0.019(3) 0.015(3) 0.009(3) 0.000 0.004(3) 0.000
O36 0.020(2) 0.016(2) 0.009(2) -0.0002(17) 0.0053(18) -0.0003(17)
O15 0.026(3) 0.019(2) 0.015(2) -0.0037(18) 0.009(2) -0.0002(19)
O14 0.016(3) 0.017(3) 0.011(3) 0.000 0.003(3) 0.000
O1 0.030(3) 0.017(2) 0.015(2) 0.0047(18) 0.009(2) 0.0012(19)
O34 0.018(2) 0.027(3) 0.009(2) -0.0026(18) 0.0024(19) -0.0022(19)
O23 0.042(3) 0.019(3) 0.027(3) -0.003(2) 0.017(2) 0.002(2)
O32 0.032(3) 0.026(3) 0.015(2) -0.003(2) 0.011(2) 0.006(2)
O25 0.027(3) 0.035(3) 0.020(3) 0.003(2) 0.006(2) 0.013(2)
O22 0.026(3) 0.019(2) 0.015(2) -0.0022(18) 0.005(2) -0.0075(19)
O10 0.030(3) 0.015(2) 0.018(2) -0.0007(18) 0.011(2) -0.0051(19)
O3 0.024(4) 0.037(4) 0.020(4) 0.000 0.013(3) 0.000
O8 0.029(3) 0.030(3) 0.018(3) 0.001(2) 0.005(2) 0.006(2)
O9 0.049(3) 0.018(2) 0.024(3) -0.002(2) 0.014(2) -0.002(2)
O21 0.021(4) 0.034(4) 0.023(4) 0.000 0.012(3) 0.000
O11 0.029(3) 0.040(3) 0.019(3) -0.008(2) 0.010(2) -0.010(2)
O35 0.023(4) 0.040(4) 0.014(3) 0.000 0.005(3) 0.000
O20 0.030(3) 0.041(3) 0.014(2) -0.003(2) 0.005(2) -0.011(2)
N6 0.034(4) 0.028(3) 0.027(3) 0.005(3) 0.013(3) 0.006(3)
N5 0.048(4) 0.029(4) 0.028(4) -0.004(3) 0.013(3) -0.002(3)
N7 0.047(4) 0.019(3) 0.026(3) -0.001(3) 0.011(3) 0.004(3)
C16 0.044(5) 0.015(3) 0.020(4) -0.008(3) 0.012(3) -0.013(3)
C15 0.057(5) 0.019(4) 0.015(4) -0.005(3) 0.011(4) -0.004(3)
C10 0.059(6) 0.036(5) 0.027(4) -0.004(4) 0.021(4) -0.023(4)
N4 0.030(6) 0.070(8) 0.060(8) 0.000 -0.001(6) 0.000
C22 0.049(5) 0.034(5) 0.031(5) 0.007(4) 0.018(4) 0.010(4)
C7 0.029(4) 0.039(5) 0.032(4) 0.003(4) 0.012(4) -0.001(3)
C8 0.030(4) 0.042(5) 0.033(5) -0.001(4) 0.009(4) -0.002(4)
C21 0.068(6) 0.024(4) 0.029(4) 0.003(3) 0.021(4) 0.005(4)
C11 0.075(7) 0.032(5) 0.027(4) 0.002(4) 0.025(5) -0.011(4)
C14 0.048(5) 0.042(5) 0.036(5) 0.008(4) 0.015(4) 0.019(4)
C9 0.043(5) 0.054(6) 0.051(6) -0.021(5) 0.028(5) -0.021(5)
C17 0.062(6) 0.038(5) 0.035(5) 0.001(4) 0.014(5) -0.009(4)
O17 0.014(3) 0.023(3) 0.012(3) 0.000 -0.003(3) 0.000
N3 0.025(6) 0.101(10) 0.048(7) 0.000 0.012(5) 0.000
C12 0.089(8) 0.033(5) 0.029(5) 0.014(4) 0.011(5) 0.016(5)
C13 0.072(7) 0.037(5) 0.042(6) 0.011(4) 0.010(5) 0.025(5)
C5 0.060(10) 0.078(11) 0.051(9) 0.000 0.032(8) 0.000
C18 0.079(8) 0.038(6) 0.044(6) 0.005(5) 0.007(6) -0.029(5)
C26 0.045(6) 0.053(6) 0.051(6) -0.011(5) 0.029(5) 0.003(4)
C20 0.085(8) 0.036(5) 0.056(7) -0.011(5) 0.027(6) 0.011(5)
C23 0.071(7) 0.052(6) 0.062(7) -0.004(5) 0.041(6) 0.024(5)
C24 0.062(7) 0.072(8) 0.070(8) -0.002(6) 0.038(6) 0.018(6)
C19 0.109(10) 0.033(6) 0.050(7) -0.016(5) 0.016(7) -0.007(6)
C4 0.055(9) 0.070(10) 0.033(8) 0.000 0.005(7) 0.000
C6 0.066(8) 0.090(9) 0.042(7) 0.000 0.019(6) 0.000
C25 0.039(6) 0.081(8) 0.063(7) -0.004(6) 0.025(5) -0.002(5)
N2 0.073(8) 0.119(9) 0.065(7) 0.000 0.028(6) 0.000
N1 0.101(9) 0.148(10) 0.117(10) 0.000 0.031(8) 0.000
C3 0.086(9) 0.101(10) 0.080(9) 0.000 0.025(8) 0.000
C2 0.109(13) 0.124(14) 0.106(14) 0.012(9) 0.034(9) 0.000(9)
C1 0.097(12) 0.112(13) 0.097(12) 0.014(9) 0.048(9) -0.017(9)
O1W 0.117(9) 0.167(10) 0.113(9) 0.000 0.022(7) 0.000

loop_
_atom_type_symbol
_atom_type_description
_atom_type_scat_dispersion_real
_atom_type_scat_dispersion_imag
_atom_type_scat_source
C C 0.0033 0.0016 'International Tables Vol C Tables 4.2.6.8 and 6.1.1.4'
H H 0.0000 0.0000 'International Tables Vol C Tables 4.2.6.8 and 6.1.1.4'
N N 0.0061 0.0033 'International Tables Vol C Tables 4.2.6.8 and 6.1.1.4'
O O 0.0106 0.0060 'International Tables Vol C Tables 4.2.6.8 and 6.1.1.4'
P P 0.1023 0.0942 'International Tables Vol C Tables 4.2.6.8 and 6.1.1.4'
Cu Cu 0.3201 1.2651 'International Tables Vol C Tables 4.2.6.8 and 6.1.1.4'
W W -0.8490 6.8722 'International Tables Vol C Tables 4.2.6.8 and 6.1.1.4'

loop_
_geom_angle_atom_site_label_1
_geom_angle_atom_site_label_2
_geom_angle_atom_site_label_3
_geom_angle
_geom_angle_site_symmetry_1
_geom_angle_site_symmetry_3
O25 W5 O24 103.0(2) . .
O25 W5 O19 98.4(2) . .
O24 W5 O19 89.08(19) . .
O25 W5 O26 99.3(2) . .
O24 W5 O26 157.7(2) . .
O19 W5 O26 89.2(2) . .
O25 W5 O27 97.7(2) . .
O24 W5 O27 86.15(19) . .
O19 W5 O27 163.84(19) . .
O26 W5 O27 89.4(2) . .
O25 W5 O31 172.1(2) . .
O24 W5 O31 84.84(17) . .
O19 W5 O31 82.4(2) . .
O26 W5 O31 72.84(19) . .
O27 W5 O31 81.83(19) . .
O8 W6 O15 103.0(2) . .
O8 W6 O19 99.7(2) . .
O15 W6 O19 89.86(19) . .
O8 W6 O17 99.1(2) . .
O15 W6 O17 157.5(2) . .
O19 W6 O17 90.2(2) . .
O8 W6 O7 96.9(2) . .
O15 W6 O7 85.97(18) . .
O19 W6 O7 163.33(19) . .
O17 W6 O7 87.5(2) . .
O8 W6 O14 171.1(2) . .
O15 W6 O14 85.48(17) . .
O19 W6 O14 82.8(2) . .
O17 W6 O14 72.23(19) . .
O7 W6 O14 80.82(19) . .
O3 W9 O4 102.7(2) . 4_565
O3 W9 O4 102.7(2) . .
O4 W9 O4 85.5(3) 4_565 .
O3 W9 O2 101.2(2) . 4_565
O4 W9 O2 88.26(19) 4_565 4_565
O4 W9 O2 156.06(19) . 4_565
O3 W9 O2 101.2(2) . .
O4 W9 O2 156.06(19) 4_565 .
O4 W9 O2 88.26(19) . .
O2 W9 O2 88.2(3) 4_565 .
O3 W9 O5 171.0(3) . .
O4 W9 O5 83.80(17) 4_565 .
O4 W9 O5 83.80(17) . .
O2 W9 O5 72.55(16) 4_565 .
O2 W9 O5 72.55(16) . .
O20 W3 O18 99.2(2) . .
O20 W3 O21 101.1(3) . .
O18 W3 O21 88.2(2) . .
O20 W3 O22 100.7(2) . .
O18 W3 O22 89.9(2) . .
O21 W3 O22 158.2(2) . .
O20 W3 O29 96.5(2) . .
O18 W3 O29 164.04(19) . .
O21 W3 O29 85.7(2) . .
O22 W3 O29 90.25(19) . .
O20 W3 O36 173.7(2) . .
O18 W3 O36 83.47(17) . .
O21 W3 O36 84.7(2) . .
O22 W3 O36 73.52(17) . .
O29 W3 O36 81.28(17) . .
O9 W7 O16 99.5(2) . .
O9 W7 O10 100.9(2) . .
O16 W7 O10 90.9(2) . .
O9 W7 O15 101.4(2) . .
O16 W7 O15 88.20(19) . .
O10 W7 O15 157.52(19) . .
O9 W7 O6 98.3(2) . .
O16 W7 O6 161.88(18) . .
O10 W7 O6 89.34(19) . .
O15 W7 O6 84.73(18) . .
O9 W7 O13 174.1(2) . .
O16 W7 O13 82.31(17) . .
O10 W7 O13 73.42(16) . .
O15 W7 O13 84.20(17) . .
O6 W7 O13 80.40(16) . .
O11 W8 O18 98.8(2) . .
O11 W8 O10 100.7(2) . .
O18 W8 O10 90.77(19) . .
O11 W8 O12 101.2(3) . .
O18 W8 O12 87.3(2) . .
O10 W8 O12 158.0(2) . .
O11 W8 O4 97.3(2) . .
O18 W8 O4 163.38(19) . .
O10 W8 O4 90.21(19) . .
O12 W8 O4 85.6(2) . .
O11 W8 O13 174.3(2) . .
O18 W8 O13 83.19(17) . .
O10 W8 O13 73.79(17) . .
O12 W8 O13 84.2(2) . .
O4 W8 O13 81.16(17) . .
O23 W4 O16 97.9(2) . .
O23 W4 O24 102.1(2) . .
O16 W4 O24 88.23(19) . .
O23 W4 O22 100.4(2) . .
O16 W4 O22 89.6(2) . .
O24 W4 O22 157.44(19) . .
O23 W4 O28 98.6(2) . .
O16 W4 O28 163.20(19) . .
O24 W4 O28 85.49(19) . .
O22 W4 O28 90.29(19) . .
O1 W10 O6 102.0(2) . .
O1 W10 O7 102.7(2) . .
O6 W10 O7 86.59(19) . .
O1 W10 O2 100.0(2) . .
O6 W10 O2 88.75(19) . .
O7 W10 O2 157.32(18) . .
O1 W10 O37 100.4(2) . .
O6 W10 O37 157.5(2) . .
O7 W10 O37 88.6(2) . .
O2 W10 O37 87.3(2) . .
O1 W10 O5 170.70(19) . .
O6 W10 O5 84.87(17) . .
O7 W10 O5 83.73(19) . .
O2 W10 O5 73.75(19) . .
O37 W10 O5 72.78(19) . .
O35 W1 O29 102.2(2) . .
O35 W1 O29 102.2(2) . 4_565
O29 W1 O29 85.6(3) . 4_565
O35 W1 O34 102.0(2) . 4_565
O29 W1 O34 155.81(18) . 4_565
O29 W1 O34 88.61(19) 4_565 4_565
O35 W1 O34 102.0(2) . .
O29 W1 O34 88.61(19) . .
O29 W1 O34 155.81(18) 4_565 .
O34 W1 O34 87.1(3) 4_565 .
O35 W1 O30 172.7(3) . .
O29 W1 O30 83.15(17) . .
O29 W1 O30 83.15(17) 4_565 .
O34 W1 O30 72.84(16) 4_565 .
O34 W1 O30 72.84(16) . .
O32 W2 O28 102.8(2) . .
O32 W2 O34 100.9(2) . .
O28 W2 O34 90.16(19) . .
O32 W2 O27 102.0(2) . .
O28 W2 O27 85.52(19) . .
O34 W2 O27 157.14(19) . .
O32 W2 O33 99.9(2) . .
O28 W2 O33 157.2(2) . .
O34 W2 O33 87.6(2) . .
O27 W2 O33 87.8(2) . .
O32 W2 O30 170.78(19) . .
O28 W2 O30 84.72(17) . .
O34 W2 O30 73.44(19) . .
O27 W2 O30 83.8(2) . .
O33 W2 O30 72.87(18) . .
O13 P2 O13 111.3(4) . 4_565
O13 P2 O14 112.6(2) . .
O13 P2 O14 112.6(2) 4_565 .
O13 P2 O5 106.9(2) . .
O13 P2 O5 106.9(2) 4_565 .
O14 P2 O5 106.1(3) . .
O36 P1 O36 111.4(3) 4_565 .
O36 P1 O31 111.7(2) 4_565 .
O36 P1 O31 111.7(2) . .
O36 P1 O30 107.5(2) 4_565 .
O36 P1 O30 107.5(2) . .
O31 P1 O30 106.8(3) . .
N8 Cu1 N6 175.2(3) . .
N8 Cu1 N7 81.7(3) . .
N6 Cu1 N7 95.0(3) . .
N8 Cu1 O1 93.3(2) . .
N6 Cu1 O1 90.9(2) . .
N7 Cu1 O1 159.5(2) . .
N8 Cu1 N5 97.8(3) . .
N6 Cu1 N5 79.3(3) . .
N7 Cu1 N5 100.6(3) . .
O1 Cu1 N5 99.8(2) . .
C7 N8 C16 118.9(7) . .
C7 N8 Cu1 126.2(5) . .
C16 N8 Cu1 114.5(5) . .
W2 O27 W5 150.2(3) . .
W6 O19 W5 161.5(3) . .
W5 O26 W5 123.3(3) . 4_565
W10 O37 W10 122.6(3) . 4_565
W9 O4 W8 152.4(3) . .
W9 O2 W10 123.0(2) . .
P1 O30 W2 125.20(19) . 4_565
P1 O30 W2 125.20(19) . .
W2 O30 W2 91.3(2) 4_565 .
P1 O30 W1 124.3(3) . .
W2 O30 W1 90.06(17) 4_565 .
W2 O30 W1 90.06(17) . .
W1 O29 W3 152.1(2) . .
W3 O18 W8 163.7(3) . .
W2 O28 W4 151.8(3) . .
W7 O16 W4 164.0(3) . .
W10 O7 W6 150.3(3) . .
W10 O6 W7 151.9(3) . .
P2 O5 W10 124.81(19) . .
P2 O5 W10 124.81(19) . 4_565
W10 O5 W10 91.8(2) . 4_565
P2 O5 W9 123.9(3) . .
W10 O5 W9 90.67(17) . .
W10 O5 W9 90.67(17) 4_565 .
W2 O33 W2 122.8(3) 4_565 .
W8 O12 W8 150.5(4) . 4_565
P2 O13 W8 129.1(2) . .
P2 O13 W7 128.2(3) . .
W8 O13 W7 89.69(14) . .
W5 O24 W4 151.7(3) . .
P1 O31 W5 127.80(18) . .
P1 O31 W5 127.80(18) . 4_565
W5 O31 W5 90.9(2) . 4_565
P1 O36 W3 128.1(2) . .
W6 O15 W7 152.4(3) . .
P2 O14 W6 127.86(17) . .
P2 O14 W6 127.86(17) . 4_565
W6 O14 W6 91.8(2) . 4_565
W10 O1 Cu1 157.5(3) . .
W2 O34 W1 123.6(2) . .
W4 O22 W3 123.2(2) . .
W7 O10 W8 122.9(2) . .
W3 O21 W3 151.1(4) . 4_565
C26 N6 C22 118.4(7) . .
C26 N6 Cu1 124.6(5) . .
C22 N6 Cu1 116.7(5) . .
C21 N5 C17 118.4(8) . .
C21 N5 Cu1 111.1(6) . .
C17 N5 Cu1 128.7(6) . .
C14 N7 C15 119.1(7) . .
C14 N7 Cu1 127.2(6) . .
C15 N7 Cu1 113.5(5) . .
N8 C16 C10 120.6(8) . .
N8 C16 C15 114.2(7) . .
C10 C16 C15 125.2(7) . .
N7 C15 C11 121.5(8) . .
N7 C15 C16 115.3(6) . .
C11 C15 C16 123.2(8) . .
C9 C10 C16 120.1(8) . .
C9 C10 H10 119.9 . .
C16 C10 H10 119.9 . .
C6 N4 C5 107.0(12) . .
N6 C22 C23 120.7(9) . .
N6 C22 C21 115.3(7) . .
C23 C22 C21 123.9(8) . .
N8 C7 C8 122.1(8) . .
N8 C7 H7 119.0 . .
C8 C7 H7 119.0 . .
C9 C8 C7 120.0(8) . .
C9 C8 H8 120.0 . .
C7 C8 H8 120.0 . .
N5 C21 C20 122.1(9) . .
N5 C21 C22 115.2(7) . .
C20 C21 C22 122.8(9) . .
C12 C11 C15 118.8(9) . .
C12 C11 H11 120.6 . .
C15 C11 H11 120.6 . .
N7 C14 C13 121.9(9) . .
N7 C14 H14 119.1 . .
C13 C14 H14 119.1 . .
C8 C9 C10 118.2(8) . .
C8 C9 H9 120.9 . .
C10 C9 H9 120.9 . .
N5 C17 C18 122.6(10) . .
N5 C17 H17 118.7 . .
C18 C17 H17 118.7 . .
W6 O17 W6 123.4(3) . 4_565
C6 N3 C4 106.8(12) . .
C6 N3 H3A 126.6 . .
C4 N3 H3A 126.6 . .
C11 C12 C13 120.0(8) . .
C11 C12 H12 120.0 . .
C13 C12 H12 120.0 . .
C12 C13 C14 118.7(9) . .
C12 C13 H13 120.7 . .
C14 C13 H13 120.7 . .
C4 C5 N4 106.7(13) . .
C4 C5 H5 126.7 . .
N4 C5 H5 126.7 . .
C19 C18 C17 118.7(10) . .
C19 C18 H18 120.7 . .
C17 C18 H18 120.7 . .
N6 C26 C25 123.1(9) . .
N6 C26 H26 118.4 . .
C25 C26 H26 118.4 . .
C19 C20 C21 117.7(10) . .
C19 C20 H20 121.1 . .
C21 C20 H20 121.1 . .
C22 C23 C24 120.4(9) . .
C22 C23 H23 119.8 . .
C24 C23 H23 119.8 . .
C25 C24 C23 117.9(9) . .
C25 C24 H24 121.0 . .
C23 C24 H24 121.0 . .
C18 C19 C20 120.5(10) . .
C18 C19 H19 119.7 . .
C20 C19 H19 119.7 . .
N3 C4 C5 108.2(13) . .
N3 C4 H4 125.9 . .
C5 C4 H4 125.9 . .
N4 C6 N3 111.4(14) . .
N4 C6 H6 124.3 . .
N3 C6 H6 124.3 . .
C24 C25 C26 119.3(10) . .
C24 C25 H25 120.4 . .
C26 C25 H25 120.4 . .
C3 N2 C2 109.1(18) . .
C3 N2 C2 109.1(18) . 4_565
C2 N2 C2 61(2) . 4_565
C3 N1 C1 107.1(18) . .
C3 N1 C1 107.1(18) . 4_565
C1 N1 C1 61(2) . 4_565
C3 N1 H1A 126.5 . .
C1 N1 H1A 126.4 . .
C1 N1 H1A 100.3 4_565 .
N1 C3 N2 109(2) . .
N1 C3 H3 125.5 . .
N2 C3 H3 125.5 . .
N2 C2 C1 103(3) . .
N2 C2 C2 59.6(12) . 4_565
C1 C2 C2 91.1(17) . 4_565
N2 C2 H2 126.9 . .
C1 C2 H2 126.9 . .
C2 C2 H2 126.9 4_565 .
C2 C1 N1 102(2) . .
C2 C1 C1 88.9(17) . 4_565
N1 C1 C1 59.7(11) . 4_565
C2 C1 H1 127.7 . .
N1 C1 H1 127.7 . .
C1 C1 H1 127.7 4_565 .
H1WA O1W H1WB 120.0 . .

loop_
_geom_bond_atom_site_label_1
_geom_bond_atom_site_label_2
_geom_bond_distance
_geom_bond_site_symmetry_2
W5 O25 1.700(5) .
W5 O24 1.888(5) .
W5 O19 1.909(4) .
W5 O26 1.920(3) .
W5 O27 1.939(4) .
W5 O31 2.372(4) .
W6 O8 1.704(5) .
W6 O15 1.885(4) .
W6 O19 1.887(4) .
W6 O17 1.920(3) .
W6 O7 1.938(4) .
W6 O14 2.354(4) .
W9 O3 1.709(6) .
W9 O4 1.893(5) 4_565
W9 O4 1.893(5) .
W9 O2 1.920(4) 4_565
W9 O2 1.920(4) .
W9 O5 2.398(6) .
W3 O20 1.710(5) .
W3 O18 1.900(4) .
W3 O21 1.9017(16) .
W3 O22 1.912(5) .
W3 O29 1.918(4) .
W3 O36 2.353(4) .
W7 O9 1.691(5) .
W7 O16 1.891(4) .
W7 O10 1.902(5) .
W7 O15 1.906(5) .
W7 O6 1.950(4) .
W7 O13 2.390(4) .
W8 O11 1.698(5) .
W8 O18 1.906(4) .
W8 O10 1.916(5) .
W8 O12 1.9184(16) .
W8 O4 1.923(4) .
W8 O13 2.366(4) .
W4 O23 1.691(5) .
W4 O16 1.896(4) .
W4 O24 1.898(5) .
W4 O22 1.905(5) .
W4 O28 1.926(4) .
W10 O1 1.722(4) .
W10 O6 1.870(4) .
W10 O7 1.890(4) .
W10 O2 1.921(4) .
W10 O37 1.921(3) .
W10 O5 2.347(4) .
W1 O35 1.696(7) .
W1 O29 1.902(4) .
W1 O29 1.902(4) 4_565
W1 O34 1.919(5) 4_565
W1 O34 1.919(4) .
W1 O30 2.388(6) .
W2 O32 1.711(4) .
W2 O28 1.896(5) .
W2 O34 1.903(4) .
W2 O27 1.910(4) .
W2 O33 1.934(3) .
W2 O30 2.374(4) .
P2 O13 1.526(4) .
P2 O13 1.526(4) 4_565
P2 O14 1.538(6) .
P2 O5 1.588(6) .
P1 O36 1.530(4) 4_565
P1 O36 1.530(4) .
P1 O31 1.532(6) .
P1 O30 1.577(6) .
Cu1 N8 1.981(6) .
Cu1 N6 1.986(6) .
Cu1 N7 2.001(6) .
Cu1 O1 2.006(4) .
Cu1 N5 2.175(6) .
N8 C7 1.342(9) .
N8 C16 1.351(9) .
O26 W5 1.920(3) 4_565
O37 W10 1.921(3) 4_565
O30 W2 2.374(4) 4_565
O5 W10 2.347(4) 4_565
O33 W2 1.934(3) 4_565
O12 W8 1.9185(16) 4_565
O31 W5 2.372(4) 4_565
O14 W6 2.354(4) 4_565
O21 W3 1.9018(16) 4_565
N6 C26 1.329(11) .
N6 C22 1.358(10) .
N5 C21 1.332(11) .
N5 C17 1.337(11) .
N7 C14 1.343(10) .
N7 C15 1.347(10) .
C16 C10 1.387(11) .
C16 C15 1.476(11) .
C15 C11 1.394(10) .
C10 C9 1.384(13) .
C10 H10 0.9300 .
N4 C6 1.272(18) .
N4 C5 1.373(18) .
C22 C23 1.377(12) .
C22 C21 1.508(12) .
C7 C8 1.373(10) .
C7 H7 0.9300 .
C8 C9 1.365(12) .
C8 H8 0.9300 .
C21 C20 1.394(12) .
C11 C12 1.371(13) .
C11 H11 0.9300 .
C14 C13 1.386(12) .
C14 H14 0.9300 .
C9 H9 0.9300 .
C17 C18 1.371(13) .
C17 H17 0.9300 .
O17 W6 1.920(3) 4_565
N3 C6 1.323(18) .
N3 C4 1.329(17) .
N3 H3A 0.8600 .
C12 C13 1.379(14) .
C12 H12 0.9300 .
C13 H13 0.9300 .
C5 C4 1.335(19) .
C5 H5 0.9300 .
C18 C19 1.353(16) .
C18 H18 0.9300 .
C26 C25 1.382(12) .
C26 H26 0.9300 .
C20 C19 1.371(15) .
C20 H20 0.9300 .
C23 C24 1.394(15) .
C23 H23 0.9300 .
C24 C25 1.366(14) .
C24 H24 0.9300 .
C19 H19 0.9300 .
C4 H4 0.9300 .
C6 H6 0.9300 .
C25 H25 0.9300 .
N2 C3 1.30(2) .
N2 C2 1.46(3) .
N2 C2 1.46(3) 4_565
N1 C3 1.30(2) .
N1 C1 1.53(3) .
N1 C1 1.53(3) 4_565
N1 H1A 0.9001 .
C3 H3 0.9300 .
C2 C1 1.47(4) .
C2 C2 1.48(6) 4_565
C2 H2 0.9800 .
C1 C1 1.54(6) 4_565
C1 H1 0.9800 .
O1W H1WA 0.8500 .
O1W H1WB 0.8499 .

loop_
_geom_hbond_atom_site_label_D
_geom_hbond_atom_site_label_H
_geom_hbond_atom_site_label_A
_geom_hbond_distance_DH
_geom_hbond_distance_HA
_geom_hbond_distance_DA
_geom_hbond_angle_DHA
_geom_hbond_site_symmetry_A
O1W H1WA O7 0.85 2.49 3.302(14) 161.5 1_556
N1 H1A O17 0.90 1.98 2.72(2) 138.1 1_656
N3 H3A O26 0.86 2.62 3.165(13) 122.3 1_655
N3 H3A O33 0.86 2.49 3.054(12) 124.3 1_655
N3 H3A O27 0.86 2.40 3.093(10) 138.4 4_665
N3 H3A O27 0.86 2.40 3.093(10) 138.4 1_655
